data_1528020
loop_
_publ_author_name
'Schils, H.'
'Bronger, W.'

_publ_section_title
;
 Ternaere Selenide des Kupfers
;
_journal_name_full 'Zeitschrift fuer Anorganische und Allgemeine Chemie'
_journal_page_first 187
_journal_page_last 193
_journal_volume 456
_journal_year 1979
_chemical_formula_sum 'Cs3 Cu8 Se6'
_space_group_IT_number 12
_symmetry_space_group_name_Hall '-C 2y'
_symmetry_space_group_name_H-M 'C 1 2/m 1'
_cell_angle_alpha 90
_cell_angle_beta 106.04
_cell_angle_gamma 90
_cell_formula_units_Z 2
_cell_length_a 19.076
_cell_length_b 4.078
_cell_length_c 10.449
_cell_volume 781.203
_citation_journal_id_ASTM ZAACAB
_cod_data_source_file Schils_ZAACAB_1979_837.cif
_cod_data_source_block Cs3Cu8Se6
_cod_original_cell_volume 781.2029
_cod_database_code 1528020

loop_
_symmetry_equiv_pos_as_xyz
x,y,z
-x,y,-z
-x,-y,-z
x,-y,z
x+1/2,y+1/2,z
-x+1/2,y+1/2,-z
-x+1/2,-y+1/2,-z
x+1/2,-y+1/2,z

loop_
_atom_site_label
_atom_site_type_symbol
_atom_site_fract_x
_atom_site_fract_y
_atom_site_fract_z
_atom_site_occupancy
_atom_site_U_iso_or_equiv
Se2 Se-2 0.0304 0 0.2992 1 0.0
Se1 Se-2 0.8401 0 0.9816 1 0.0
Cu1 Cu+1 0.3006 0 0.08 1 0.0
Cu2 Cu+1 0.891 0 0.216 1 0.0
Se3 Se-2 0.6508 0 0.6496 1 0.0
Cs1 Cs+1 0.5 0 0 1 0.0
Cu4 Cu+1 0.0783 0 0.539 1 0.0
Cs2 Cs+1 0.6887 0 0.3101 1 0.0
Cu3 Cu+1 0.5224 0 0.641 1 0.0
